data_4507861
loop_
_publ_author_name
'Sahu, Jhasaketan'
'Ahmad, Musheer'
'Bharadwaj, Parimal K.'

_publ_section_title
;
 Structural Diversity and Luminescence Properties of Coordination Polymers
 Built With a Rigid Linear Dicarboxylate and Zn(II)/Pb(II) Ion
;
_journal_issue 6
_journal_name_full 'Crystal Growth &amp; Design'
_journal_page_first 2618
_journal_paper_doi 10.1021/cg400376g
_journal_volume 13
_journal_year 2013
_chemical_formula_moiety 'C66 H48 O13 Pb3'
_chemical_formula_sum 'C66 H48 O13 Pb3'
_chemical_formula_weight 1670.61
_chemical_name_systematic
;
 ?
;
_space_group_IT_number 9
_symmetry_cell_setting monoclinic
_symmetry_space_group_name_Hall 'C -2yc'
_symmetry_space_group_name_H-M 'C 1 c 1'
_atom_sites_solution_hydrogens geom
_atom_sites_solution_primary direct
_atom_sites_solution_secondary difmap
_audit_creation_method SHELXL-97
_cell_angle_alpha 90.000
_cell_angle_beta 90.361(5)
_cell_angle_gamma 90.000
_cell_formula_units_Z 4
_cell_length_a 35.402(5)
_cell_length_b 15.813(6)
_cell_length_c 11.424(5)
_cell_measurement_reflns_used 999
_cell_measurement_temperature 100(2)
_cell_measurement_theta_max 25.00
_cell_measurement_theta_min 2.15
_cell_volume 6395(4)
_computing_structure_refinement 'SHELXL-97 (Sheldrick, 1997)'
_diffrn_ambient_temperature 100(2)
_diffrn_measured_fraction_theta_full 0.999
_diffrn_measured_fraction_theta_max 0.999
_diffrn_radiation_monochromator graphite
_diffrn_radiation_source 'fine-focus sealed tube'
_diffrn_radiation_type MoK\a
_diffrn_radiation_wavelength 0.71073
_diffrn_reflns_av_R_equivalents 0.0311
_diffrn_reflns_av_sigmaI/netI 0.0312
_diffrn_reflns_limit_h_max 41
_diffrn_reflns_limit_h_min -33
_diffrn_reflns_limit_k_max 17
_diffrn_reflns_limit_k_min -18
_diffrn_reflns_limit_l_max 12
_diffrn_reflns_limit_l_min -13
_diffrn_reflns_number 19164
_diffrn_reflns_theta_full 25.00
_diffrn_reflns_theta_max 25.00
_diffrn_reflns_theta_min 2.15
_exptl_absorpt_coefficient_mu 7.938
_exptl_absorpt_correction_T_max 0.259
_exptl_absorpt_correction_T_min 0.206
_exptl_absorpt_correction_type empirical
_exptl_absorpt_process_details sadabs
_exptl_crystal_colour colorless
_exptl_crystal_density_diffrn 1.735
_exptl_crystal_density_method 'not measured'
_exptl_crystal_description block
_exptl_crystal_F_000 3176
_exptl_crystal_size_max .21
_exptl_crystal_size_mid .18
_exptl_crystal_size_min .17
_platon_squeeze_details
;
;
_refine_diff_density_max 4.766
_refine_diff_density_min -0.837
_refine_diff_density_rms 0.158
_refine_ls_abs_structure_details 'Flack H D (1983), Acta Cryst. A39, 876-881'
_refine_ls_abs_structure_Flack 0.03(3)
_refine_ls_extinction_method none
_refine_ls_goodness_of_fit_ref 1.088
_refine_ls_hydrogen_treatment constr
_refine_ls_matrix_type full
_refine_ls_number_parameters 714
_refine_ls_number_reflns 7511
_refine_ls_number_restraints 4
_refine_ls_restrained_S_all 1.113
_refine_ls_R_factor_all 0.0306
_refine_ls_R_factor_gt 0.0300
_refine_ls_shift/su_max 0.001
_refine_ls_shift/su_mean 0.000
_refine_ls_structure_factor_coef Fsqd
_refine_ls_weighting_details 'calc w=1/[\s^2^(Fo^2^)+(0.0457P)^2^+39.4109P] where P=(Fo^2^+2Fc^2^)/3'
_refine_ls_weighting_scheme calc
_refine_ls_wR_factor_gt 0.0755
_refine_ls_wR_factor_ref 0.0760
_reflns_number_gt 7377
_reflns_number_total 7511
_reflns_threshold_expression >2sigma(I)
_cod_data_source_file cg400376g_si_002.cif
_cod_data_source_block Complex6
_cod_depositor_comments
;
The following automatic conversions were performed:

'_symmetry_cell_setting' value 'Monoclinic' changed to 'monoclinic'
according to /home/saulius/struct/CIF-dictionaries/cif_core.dic
dictionary named 'cif_core.dic' version 2.3.1 from 2005-06-27.

Automatic conversion script
Id: cif_fix_values 1891 2012-01-12 08:04:46Z andrius 
;
_cod_original_sg_symbol_H-M Cc
_cod_database_code 4507861

loop_
_symmetry_equiv_pos_as_xyz
'x, y, z'
'x, -y, z+1/2'
'x+1/2, y+1/2, z'
'x+1/2, -y+1/2, z+1/2'

loop_
_atom_site_label
_atom_site_type_symbol
_atom_site_fract_x
_atom_site_fract_y
_atom_site_fract_z
_atom_site_U_iso_or_equiv
_atom_site_adp_type
_atom_site_occupancy
_atom_site_symmetry_multiplicity
_atom_site_calc_flag
_atom_site_refinement_flags
Pb1 Pb 0.917638(10) 0.08651(2) 0.97599(2) 0.01645(9) Uani 1 1 d .
Pb2 Pb 1.371748(11) -0.36958(2) 0.66913(2) 0.01928(10) Uani 1 1 d .
Pb3 Pb 1.395333(11) -0.34086(3) 0.30488(2) 0.01955(10) Uani 1 1 d .
O1 O 0.8668(2) -0.0174(4) 1.0000(6) 0.0214(15) Uani 1 1 d .
O2 O 0.8502(2) -0.0221(4) 0.8113(5) 0.0192(14) Uiso 1 1 d .
O3 O 0.8585(2) 0.1588(4) 0.9018(5) 0.0195(15) Uani 1 1 d .
O4 O 0.86506(19) 0.1591(4) 1.0945(6) 0.0211(16) Uani 1 1 d .
O5 O 0.94895(19) -0.0368(4) 0.8450(6) 0.0199(15) Uani 1 1 d .
O6 O 0.9305(2) -0.0173(5) 0.6598(6) 0.0270(18) Uani 1 1 d .
O7 O 0.4455(4) -0.2317(8) 1.2996(11) 0.079(4) Uiso 1 1 d .
O8 O 0.4426(3) -0.2873(7) 1.1224(18) 0.124(7) Uani 1 1 d .
O9 O 1.35096(19) -0.2984(4) 0.4838(5) 0.0184(14) Uani 1 1 d .
O10 O 1.3489(2) -0.2201(5) 0.3235(6) 0.0251(16) Uani 1 1 d .
O11 O 1.4365(2) -0.3427(4) 0.7581(5) 0.0208(15) Uani 1 1 d .
O12 O 1.42758(19) -0.3319(4) 0.5674(6) 0.0220(16) Uani 1 1 d .
O13 O 1.3710(3) -0.2169(5) 0.7090(7) 0.037(2) Uani 1 1 d .
C1 C 0.8416(3) -0.0236(6) 0.9184(7) 0.016(2) Uani 1 1 d .
C2 C 0.8014(3) -0.0370(5) 0.9528(7) 0.0137(19) Uani 1 1 d .
C3 C 0.7888(3) -0.0226(6) 1.0654(8) 0.017(2) Uani 1 1 d .
H3 H 0.8055 -0.0031 1.1223 0.021 Uiso 1 1 calc R
C4 C 0.7511(3) -0.0372(6) 1.0946(8) 0.017(2) Uani 1 1 d .
H4 H 0.7430 -0.0286 1.1710 0.020 Uiso 1 1 calc R
C5 C 0.7254(3) -0.0648(6) 1.0085(8) 0.0131(19) Uani 1 1 d .
C6 C 0.7384(3) -0.0806(6) 0.8974(8) 0.017(2) Uani 1 1 d .
H6 H 0.7219 -0.1008 0.8401 0.021 Uiso 1 1 calc R
C7 C 0.7765(3) -0.0663(6) 0.8705(8) 0.0136(19) Uani 1 1 d .
H7 H 0.7849 -0.0771 0.7951 0.016 Uiso 1 1 calc R
C8 C 0.6856(3) -0.0830(6) 1.0397(8) 0.016(2) Uani 1 1 d .
C9 C 0.6547(3) -0.0494(6) 0.9739(8) 0.014(2) Uani 1 1 d .
C10 C 0.6187(3) -0.0733(6) 1.0056(8) 0.020(2) Uani 1 1 d .
H10 H 0.5985 -0.0509 0.9638 0.024 Uiso 1 1 calc R
C11 C 0.6112(3) -0.1285(6) 1.0954(8) 0.019(2) Uani 1 1 d .
C12 C 0.6409(3) -0.1612(6) 1.1624(8) 0.016(2) Uani 1 1 d .
C13 C 0.6772(3) -0.1370(6) 1.1333(8) 0.016(2) Uani 1 1 d .
H13 H 0.6971 -0.1577 1.1783 0.019 Uiso 1 1 calc R
C14 C 0.6360(3) -0.2226(7) 1.2601(8) 0.021(2) Uani 1 1 d .
H14A H 0.6096 -0.2339 1.2706 0.031 Uiso 1 1 calc R
H14B H 0.6463 -0.1992 1.3308 0.031 Uiso 1 1 calc R
H14C H 0.6489 -0.2743 1.2417 0.031 Uiso 1 1 calc R
C15 C 0.6604(3) 0.0132(7) 0.8743(9) 0.025(2) Uani 1 1 d .
H15A H 0.6869 0.0232 0.8641 0.037 Uiso 1 1 calc R
H15B H 0.6480 0.0655 0.8926 0.037 Uiso 1 1 calc R
H15C H 0.6499 -0.0096 0.8033 0.037 Uiso 1 1 calc R
C16 C 0.5716(3) -0.1540(6) 1.1186(9) 0.022(2) Uani 1 1 d .
C17 C 0.5491(4) -0.1926(9) 1.0321(12) 0.043(3) Uani 1 1 d .
H17 H 0.5585 -0.1981 0.9567 0.051 Uiso 1 1 calc R
C18 C 0.5132(4) -0.2228(9) 1.0563(18) 0.071(6) Uani 1 1 d .
H18 H 0.5003 -0.2513 0.9971 0.086 Uiso 1 1 calc R
C19 C 0.4937(4) -0.2123(8) 1.1723(15) 0.059(4) Uani 1 1 d D
C20 C 0.5183(3) -0.1695(9) 1.2485(13) 0.048(4) Uani 1 1 d .
H20 H 0.5090 -0.1578 1.3228 0.058 Uiso 1 1 calc R
C21 C 0.5546(3) -0.1427(8) 1.2263(10) 0.031(3) Uani 1 1 d .
H21 H 0.5682 -0.1161 1.2858 0.038 Uiso 1 1 calc R
C22 C 0.4598(3) -0.2481(8) 1.1952(18) 0.076(7) Uani 1 1 d D
C23 C 0.8447(3) 0.1685(5) 1.0035(7) 0.0090(18) Uiso 1 1 d .
C24 C 0.8041(3) 0.1888(6) 1.0141(8) 0.015(2) Uani 1 1 d .
C25 C 0.7801(3) 0.1845(7) 0.9195(8) 0.024(2) Uani 1 1 d .
H25 H 0.7898 0.1710 0.8463 0.028 Uiso 1 1 calc R
C26 C 0.7416(3) 0.1997(7) 0.9306(8) 0.024(2) Uani 1 1 d .
H26 H 0.7260 0.1973 0.8648 0.029 Uiso 1 1 calc R
C27 C 0.7261(3) 0.2186(6) 1.0394(8) 0.016(2) Uani 1 1 d .
C28 C 0.7506(3) 0.2226(6) 1.1371(8) 0.019(2) Uani 1 1 d .
H28 H 0.7410 0.2345 1.2109 0.023 Uiso 1 1 calc R
C29 C 0.7891(3) 0.2089(7) 1.1227(8) 0.020(2) Uani 1 1 d .
H29 H 0.8051 0.2133 1.1872 0.024 Uiso 1 1 calc R
C30 C 0.6855(3) 0.2352(7) 1.0556(8) 0.019(2) Uani 1 1 d .
C31 C 0.6707(3) 0.3160(6) 1.0269(8) 0.018(2) Uani 1 1 d .
C32 C 0.6318(3) 0.3292(6) 1.0453(8) 0.016(2) Uani 1 1 d .
H32 H 0.6213 0.3816 1.0276 0.019 Uiso 1 1 calc R
C33 C 0.6086(3) 0.2655(6) 1.0894(8) 0.014(2) Uani 1 1 d .
C34 C 0.6229(3) 0.1861(7) 1.1159(8) 0.019(2) Uani 1 1 d .
C35 C 0.6611(3) 0.1732(6) 1.0981(8) 0.018(2) Uani 1 1 d .
H35 H 0.6711 0.1203 1.1154 0.022 Uiso 1 1 calc R
C36 C 0.6953(3) 0.3846(7) 0.9792(10) 0.028(3) Uani 1 1 d .
H36A H 0.7208 0.3643 0.9729 0.043 Uiso 1 1 calc R
H36B H 0.6947 0.4324 1.0309 0.043 Uiso 1 1 calc R
H36C H 0.6862 0.4011 0.9033 0.043 Uiso 1 1 calc R
C37 C 0.5984(3) 0.1170(7) 1.1654(10) 0.029(3) Uani 1 1 d .
H37A H 0.6133 0.0671 1.1779 0.043 Uiso 1 1 calc R
H37B H 0.5782 0.1047 1.1114 0.043 Uiso 1 1 calc R
H37C H 0.5880 0.1353 1.2386 0.043 Uiso 1 1 calc R
C38 C 0.5671(3) 0.2834(6) 1.1075(8) 0.015(2) Uani 1 1 d .
C39 C 0.5416(3) 0.2744(7) 1.0160(8) 0.021(2) Uani 1 1 d .
H39 H 0.5503 0.2575 0.9430 0.025 Uiso 1 1 calc R
C40 C 0.5037(3) 0.2900(6) 1.0303(8) 0.018(2) Uani 1 1 d .
H40 H 0.4872 0.2848 0.9670 0.021 Uiso 1 1 calc R
C41 C 0.4903(3) 0.3133(6) 1.1380(8) 0.016(2) Uani 1 1 d .
C42 C 0.5159(3) 0.3243(6) 1.2315(8) 0.020(2) Uani 1 1 d .
H42 H 0.5074 0.3424 1.3041 0.023 Uiso 1 1 calc R
C43 C 0.5529(3) 0.3083(7) 1.2148(8) 0.020(2) Uani 1 1 d .
H43 H 0.5695 0.3143 1.2777 0.024 Uiso 1 1 calc R
C44 C 1.4475(3) -0.3316(6) 0.6536(8) 0.014(2) Uani 1 1 d .
C45 C 0.9565(3) -0.0305(6) 0.7397(8) 0.017(2) Uiso 1 1 d .
C46 C 0.9961(3) -0.0417(5) 0.7013(8) 0.015(2) Uani 1 1 d .
C47 C 1.0091(3) -0.0237(6) 0.5895(7) 0.0131(19) Uani 1 1 d .
H47 H 0.9922 -0.0027 0.5337 0.016 Uiso 1 1 calc R
C48 C 1.0457(3) -0.0360(6) 0.5598(8) 0.0139(19) Uani 1 1 d .
H48 H 1.0534 -0.0241 0.4839 0.017 Uiso 1 1 calc R
C49 C 1.0722(3) -0.0665(6) 0.6416(8) 0.013(2) Uani 1 1 d .
C50 C 1.0591(3) -0.0854(6) 0.7538(8) 0.017(2) Uani 1 1 d .
H50 H 1.0757 -0.1073 0.8094 0.020 Uiso 1 1 calc R
C51 C 1.0230(3) -0.0722(6) 0.7823(8) 0.0118(19) Uani 1 1 d .
H51 H 1.0153 -0.0837 0.8584 0.014 Uiso 1 1 calc R
C52 C 1.1124(3) -0.0829(6) 0.6090(7) 0.013(2) Uani 1 1 d .
C53 C 1.1429(3) -0.0502(6) 0.6723(8) 0.014(2) Uani 1 1 d .
C54 C 1.1790(3) -0.0725(6) 0.6405(8) 0.016(2) Uani 1 1 d .
H54 H 1.1994 -0.0504 0.6826 0.019 Uiso 1 1 calc R
C55 C 1.1864(3) -0.1284(6) 0.5449(8) 0.015(2) Uani 1 1 d .
C56 C 1.1552(3) -0.1620(6) 0.4822(7) 0.0125(19) Uani 1 1 d .
C57 C 1.1196(3) -0.1376(6) 0.5154(7) 0.013(2) Uani 1 1 d .
H57 H 1.0991 -0.1586 0.4732 0.016 Uiso 1 1 calc R
C58 C 1.1372(3) 0.0106(6) 0.7713(8) 0.019(2) Uani 1 1 d .
H58A H 1.1107 0.0192 0.7830 0.028 Uiso 1 1 calc R
H58B H 1.1490 0.0636 0.7529 0.028 Uiso 1 1 calc R
H58C H 1.1483 -0.0121 0.8415 0.028 Uiso 1 1 calc R
C59 C 1.1603(3) -0.2239(6) 0.3834(8) 0.016(2) Uani 1 1 d .
H59A H 1.1360 -0.2394 0.3522 0.024 Uiso 1 1 calc R
H59B H 1.1730 -0.2735 0.4120 0.024 Uiso 1 1 calc R
H59C H 1.1751 -0.1982 0.3230 0.024 Uiso 1 1 calc R
C60 C 1.2259(3) -0.1515(6) 0.5176(8) 0.016(2) Uani 1 1 d .
C61 C 1.2483(3) -0.1914(6) 0.5987(8) 0.018(2) Uani 1 1 d .
H61 H 1.2394 -0.1995 0.6743 0.021 Uiso 1 1 calc R
C62 C 1.2846(3) -0.2203(7) 0.5690(8) 0.021(2) Uani 1 1 d .
H62 H 1.2992 -0.2494 0.6236 0.026 Uiso 1 1 calc R
C63 C 1.2981(3) -0.2053(6) 0.4589(8) 0.014(2) Uani 1 1 d .
C64 C 1.2773(3) -0.1596(7) 0.3791(9) 0.025(2) Uani 1 1 d .
H64 H 1.2874 -0.1461 0.3065 0.030 Uiso 1 1 calc R
C65 C 1.2411(3) -0.1338(7) 0.4074(9) 0.022(2) Uani 1 1 d .
H65 H 1.2268 -0.1044 0.3525 0.027 Uiso 1 1 calc R
C66 C 1.3358(3) -0.2426(6) 0.4208(8) 0.019(2) Uiso 1 1 d .

loop_
_atom_site_aniso_label
_atom_site_aniso_U_11
_atom_site_aniso_U_22
_atom_site_aniso_U_33
_atom_site_aniso_U_23
_atom_site_aniso_U_13
_atom_site_aniso_U_12
Pb1 0.00756(18) 0.0313(2) 0.01054(16) 0.00106(14) 0.00227(12) 0.00164(16)
Pb2 0.01167(19) 0.0354(2) 0.01080(17) 0.00129(14) 0.00108(13) -0.00702(18)
Pb3 0.00977(18) 0.0281(2) 0.0209(2) 0.00115(15) 0.00882(15) 0.00334(16)
O1 0.008(4) 0.029(4) 0.027(4) 0.005(3) -0.001(3) 0.006(3)
O3 0.016(4) 0.033(4) 0.009(3) 0.005(3) 0.011(3) 0.007(3)
O4 0.009(4) 0.029(4) 0.026(4) -0.018(3) -0.002(3) -0.002(3)
O5 0.010(4) 0.031(4) 0.019(3) 0.002(3) 0.004(3) -0.001(3)
O6 0.009(4) 0.051(5) 0.022(4) -0.024(3) 0.000(3) -0.001(4)
O8 0.028(7) 0.044(7) 0.30(2) -0.042(10) 0.018(10) -0.017(6)
O9 0.008(3) 0.030(4) 0.017(3) -0.002(3) 0.001(3) 0.007(3)
O10 0.017(4) 0.041(4) 0.017(3) 0.002(3) 0.008(3) 0.000(3)
O11 0.016(4) 0.037(4) 0.010(3) 0.003(3) -0.002(3) -0.001(3)
O12 0.003(3) 0.033(4) 0.030(4) 0.013(3) 0.006(3) 0.004(3)
O13 0.039(5) 0.037(4) 0.036(4) -0.015(3) -0.006(4) 0.005(4)
C1 0.018(6) 0.025(5) 0.005(4) -0.007(3) -0.004(4) -0.004(4)
C2 0.015(5) 0.014(4) 0.013(4) 0.002(3) 0.004(4) 0.000(4)
C3 0.011(5) 0.018(5) 0.023(5) -0.001(4) -0.002(4) 0.003(4)
C4 0.016(5) 0.021(5) 0.013(5) 0.000(4) 0.002(4) 0.001(4)
C5 0.008(5) 0.009(4) 0.022(5) 0.000(3) 0.000(4) 0.001(4)
C6 0.014(5) 0.023(5) 0.015(5) -0.006(4) -0.003(4) -0.005(4)
C7 0.015(5) 0.018(5) 0.008(4) 0.000(3) 0.003(4) -0.004(4)
C8 0.014(5) 0.026(6) 0.009(5) -0.002(4) 0.002(4) -0.001(4)
C9 0.014(5) 0.015(5) 0.013(5) 0.000(4) 0.000(4) 0.005(4)
C10 0.017(6) 0.030(6) 0.011(5) -0.005(4) -0.009(4) 0.008(5)
C11 0.015(6) 0.021(5) 0.021(5) -0.009(4) 0.000(4) -0.008(4)
C12 0.020(6) 0.020(5) 0.010(4) -0.005(4) 0.005(4) 0.004(4)
C13 0.014(5) 0.020(5) 0.014(5) -0.003(4) -0.003(4) -0.001(4)
C14 0.021(6) 0.018(6) 0.023(6) 0.002(4) -0.001(5) -0.004(5)
C15 0.021(6) 0.022(5) 0.031(6) 0.009(4) 0.007(5) 0.004(5)
C16 0.014(6) 0.021(5) 0.032(6) 0.002(4) -0.006(5) -0.004(4)
C17 0.025(7) 0.048(8) 0.055(8) -0.023(6) -0.007(6) 0.012(6)
C18 0.023(8) 0.038(8) 0.152(17) -0.040(9) -0.029(10) -0.006(7)
C19 0.055(11) 0.030(7) 0.091(12) -0.002(7) -0.011(9) 0.012(7)
C20 0.008(6) 0.070(10) 0.067(9) 0.047(8) 0.001(6) 0.003(6)
C21 0.013(6) 0.049(7) 0.032(6) 0.010(5) -0.005(5) -0.016(5)
C22 0.021(8) 0.022(7) 0.18(2) -0.023(9) -0.058(11) 0.004(6)
C24 0.008(5) 0.018(5) 0.020(5) 0.004(4) 0.000(4) 0.006(4)
C25 0.018(6) 0.046(6) 0.007(5) 0.004(4) 0.005(4) 0.011(5)
C26 0.018(6) 0.040(6) 0.015(5) -0.002(4) -0.003(4) 0.004(5)
C27 0.015(5) 0.013(5) 0.019(5) 0.004(3) -0.003(4) 0.002(4)
C28 0.020(6) 0.029(5) 0.008(5) -0.005(4) 0.001(4) -0.002(5)
C29 0.006(5) 0.037(6) 0.019(5) -0.012(4) -0.006(4) 0.007(4)
C30 0.016(5) 0.034(6) 0.006(4) -0.006(4) -0.007(4) 0.011(5)
C31 0.020(6) 0.021(5) 0.013(5) -0.002(4) 0.003(4) 0.001(4)
C32 0.010(5) 0.023(5) 0.015(5) 0.001(4) -0.004(4) 0.006(4)
C33 0.015(5) 0.017(5) 0.011(5) -0.001(3) -0.002(4) -0.002(4)
C34 0.015(6) 0.029(6) 0.013(5) -0.009(4) 0.002(4) -0.001(5)
C35 0.017(6) 0.019(5) 0.019(5) -0.003(4) 0.004(4) 0.008(4)
C36 0.017(6) 0.029(6) 0.039(7) 0.000(5) 0.008(5) 0.003(5)
C37 0.019(7) 0.033(6) 0.035(6) 0.003(5) 0.000(5) 0.000(5)
C38 0.011(5) 0.015(5) 0.017(5) 0.004(3) -0.002(4) 0.004(4)
C39 0.012(5) 0.036(6) 0.014(5) -0.010(4) 0.003(4) 0.006(5)
C40 0.016(5) 0.014(5) 0.023(5) -0.002(4) 0.001(4) 0.001(4)
C41 0.012(5) 0.011(5) 0.024(5) -0.001(4) 0.001(4) -0.004(4)
C42 0.015(6) 0.028(6) 0.016(5) 0.003(4) 0.001(4) 0.002(4)
C43 0.018(6) 0.032(6) 0.010(5) 0.003(4) -0.001(4) -0.004(5)
C44 0.011(5) 0.014(5) 0.019(5) 0.006(3) 0.011(4) 0.009(4)
C46 0.018(5) 0.007(4) 0.020(5) -0.006(3) 0.002(4) -0.004(4)
C47 0.013(5) 0.015(5) 0.011(4) -0.001(3) -0.004(4) -0.005(4)
C48 0.010(5) 0.015(5) 0.016(5) 0.001(3) 0.001(4) 0.003(4)
C49 0.017(5) 0.009(4) 0.015(5) 0.004(3) 0.002(4) -0.007(4)
C50 0.016(6) 0.022(5) 0.012(5) 0.001(4) -0.003(4) 0.000(4)
C51 0.012(5) 0.016(5) 0.008(4) -0.002(3) 0.005(4) -0.001(4)
C52 0.017(5) 0.012(5) 0.010(5) 0.002(3) 0.002(4) 0.005(4)
C53 0.016(5) 0.014(5) 0.013(5) -0.005(4) 0.002(4) 0.002(4)
C54 0.021(6) 0.012(5) 0.014(5) -0.003(3) -0.002(4) 0.001(4)
C55 0.012(5) 0.021(5) 0.012(5) 0.003(3) 0.005(4) 0.002(4)
C56 0.014(5) 0.016(5) 0.008(4) 0.002(3) 0.004(4) -0.001(4)
C57 0.014(5) 0.017(5) 0.010(4) 0.002(3) 0.002(4) -0.001(4)
C58 0.011(5) 0.016(5) 0.028(5) -0.009(4) -0.005(4) -0.002(4)
C59 0.014(5) 0.021(5) 0.013(5) -0.003(4) 0.002(4) 0.000(4)
C60 0.015(5) 0.019(5) 0.013(5) -0.002(3) 0.001(4) -0.003(4)
C61 0.014(5) 0.024(5) 0.015(5) 0.002(4) 0.002(4) 0.003(4)
C62 0.010(5) 0.036(6) 0.018(5) 0.002(4) -0.001(4) 0.003(5)
C63 0.005(5) 0.016(5) 0.022(5) 0.002(4) -0.001(4) 0.003(4)
C64 0.028(7) 0.027(6) 0.020(5) 0.000(4) 0.005(5) -0.002(5)
C65 0.011(5) 0.032(6) 0.024(5) 0.006(4) -0.002(4) 0.004(5)

loop_
_atom_type_symbol
_atom_type_description
_atom_type_scat_dispersion_real
_atom_type_scat_dispersion_imag
_atom_type_scat_source
C C 0.0033 0.0016 'International Tables Vol C Tables 4.2.6.8 and 6.1.1.4'
H H 0.0000 0.0000 'International Tables Vol C Tables 4.2.6.8 and 6.1.1.4'
O O 0.0106 0.0060 'International Tables Vol C Tables 4.2.6.8 and 6.1.1.4'
Pb Pb -3.3944 10.1111 'International Tables Vol C Tables 4.2.6.8 and 6.1.1.4'

loop_
_geom_angle_atom_site_label_1
_geom_angle_atom_site_label_2
_geom_angle_atom_site_label_3
_geom_angle
_geom_angle_site_symmetry_1
_geom_angle_site_symmetry_3
O6 Pb1 O1 74.5(2) 2 .
O6 Pb1 O3 130.5(2) 2 .
O1 Pb1 O3 74.6(2) . .
O6 Pb1 O4 83.0(3) 2 .
O1 Pb1 O4 72.9(2) . .
O3 Pb1 O4 51.3(2) . .
O6 Pb1 O5 94.5(2) 2 .
O1 Pb1 O5 83.3(2) . .
O3 Pb1 O5 118.9(2) . .
O4 Pb1 O5 155.9(2) . .
O6 Pb1 O8 75.0(4) 2 3
O1 Pb1 O8 130.7(4) . 3
O3 Pb1 O8 97.9(3) . 3
O4 Pb1 O8 65.6(3) . 3
O5 Pb1 O8 137.0(3) . 3
O12 Pb2 O13 81.7(3) . .
O12 Pb2 O9 73.4(2) . .
O13 Pb2 O9 73.2(2) . .
O12 Pb2 O11 53.2(2) . .
O13 Pb2 O11 76.8(3) . .
O9 Pb2 O11 121.5(2) . .
O12 Pb2 O1 82.1(2) . 4_544
O13 Pb2 O1 143.2(2) . 4_544
O9 Pb2 O1 70.6(2) . 4_544
O11 Pb2 O1 117.6(2) . 4_544
O12 Pb2 O3 125.6(2) . 3_545
O13 Pb2 O3 69.9(2) . 3_545
O9 Pb2 O3 134.1(2) . 3_545
O11 Pb2 O3 75.1(2) . 3_545
O1 Pb2 O3 144.2(2) 4_544 3_545
O12 Pb2 C44 25.9(2) . .
O13 Pb2 C44 79.0(3) . .
O9 Pb2 C44 97.4(2) . .
O11 Pb2 C44 27.4(3) . .
O1 Pb2 C44 99.3(2) 4_544 .
O3 Pb2 C44 101.5(3) 3_545 .
O7 Pb3 O10 86.7(3) 1_654 .
O7 Pb3 O4 105.5(3) 1_654 3_544
O10 Pb3 O4 79.4(2) . 3_544
O7 Pb3 O9 105.6(4) 1_654 .
O10 Pb3 O9 50.2(2) . .
O4 Pb3 O9 117.5(2) 3_544 .
O7 Pb3 O2 170.6(4) 1_654 4_544
O10 Pb3 O2 102.7(2) . 4_544
O4 Pb3 O2 77.6(2) 3_544 4_544
O9 Pb3 O2 80.2(2) . 4_544
O7 Pb3 O5 90.0(3) 1_654 4_544
O10 Pb3 O5 165.1(2) . 4_544
O4 Pb3 O5 115.5(2) 3_544 4_544
O9 Pb3 O5 117.3(2) . 4_544
O2 Pb3 O5 80.7(2) 4_544 4_544
C1 O1 Pb1 118.3(6) . .
C1 O1 Pb2 121.4(6) . 4_445
Pb1 O1 Pb2 119.3(3) . 4_445
C1 O2 Pb3 99.1(5) . 4_445
C23 O3 Pb1 94.2(5) . .
C23 O3 Pb2 166.9(6) . 3_455
Pb1 O3 Pb2 96.0(2) . 3_455
C23 O4 Pb1 91.8(5) . .
C23 O4 Pb3 167.3(6) . 3_456
Pb1 O4 Pb3 100.9(2) . 3_456
C45 O5 Pb1 124.9(6) . .
C45 O5 Pb3 92.8(6) . 4_445
Pb1 O5 Pb3 108.4(2) . 4_445
C45 O6 Pb1 131.5(6) . 2_554
C22 O7 Pb3 99.4(9) . 1_456
C22 O8 Pb1 163.1(11) . 3_445
C66 O9 Pb2 157.2(6) . .
C66 O9 Pb3 89.4(6) . .
Pb2 O9 Pb3 111.3(2) . .
C66 O10 Pb3 96.0(6) . .
C44 O11 Pb2 85.9(5) . .
C44 O12 Pb2 94.9(6) . .
O2 C1 O1 121.9(9) . .
O2 C1 C2 119.6(7) . .
O1 C1 C2 118.4(8) . .
C7 C2 C3 118.9(9) . .
C7 C2 C1 118.7(8) . .
C3 C2 C1 122.5(8) . .
C2 C3 C4 120.7(9) . .
C3 C4 C5 120.0(9) . .
C6 C5 C4 118.9(9) . .
C6 C5 C8 120.7(8) . .
C4 C5 C8 120.3(9) . .
C5 C6 C7 120.0(8) . .
C2 C7 C6 121.5(9) . .
C13 C8 C9 117.5(9) . .
C13 C8 C5 120.6(9) . .
C9 C8 C5 121.9(8) . .
C10 C9 C8 117.8(8) . .
C10 C9 C15 120.2(9) . .
C8 C9 C15 121.9(9) . .
C11 C10 C9 123.8(9) . .
C10 C11 C12 119.5(10) . .
C10 C11 C16 119.7(9) . .
C12 C11 C16 120.7(9) . .
C13 C12 C11 117.7(9) . .
C13 C12 C14 118.3(9) . .
C11 C12 C14 124.0(10) . .
C12 C13 C8 123.7(9) . .
C21 C16 C17 115.6(11) . .
C21 C16 C11 122.7(9) . .
C17 C16 C11 121.7(11) . .
C18 C17 C16 121.8(14) . .
C17 C18 C19 124.2(13) . .
C22 C19 C20 129.0(16) . .
C22 C19 C18 122.3(15) . .
C20 C19 C18 108.3(12) . .
C21 C20 C19 127.6(15) . .
C20 C21 C16 122.3(12) . .
O8 C22 O7 122.1(15) . .
O8 C22 C19 122(2) . .
O7 C22 C19 115.8(14) . .
O4 C23 O3 120.7(9) . .
O4 C23 C24 120.4(8) . .
O3 C23 C24 118.9(8) . .
C25 C24 C29 118.4(9) . .
C25 C24 C23 121.4(9) . .
C29 C24 C23 120.1(8) . .
C24 C25 C26 121.5(9) . .
C25 C26 C27 120.6(9) . .
C26 C27 C28 118.1(9) . .
C26 C27 C30 122.7(8) . .
C28 C27 C30 119.2(9) . .
C29 C28 C27 119.8(9) . .
C24 C29 C28 121.5(8) . .
C35 C30 C31 119.0(10) . .
C35 C30 C27 121.7(9) . .
C31 C30 C27 119.3(10) . .
C32 C31 C30 117.2(10) . .
C32 C31 C36 121.2(9) . .
C30 C31 C36 121.5(10) . .
C33 C32 C31 121.7(9) . .
C34 C33 C32 121.1(10) . .
C34 C33 C38 119.6(9) . .
C32 C33 C38 119.3(9) . .
C35 C34 C33 117.3(10) . .
C35 C34 C37 121.0(10) . .
C33 C34 C37 121.7(10) . .
C34 C35 C30 123.7(9) . .
C39 C38 C43 117.4(9) . .
C39 C38 C33 120.5(8) . .
C43 C38 C33 122.2(8) . .
C40 C39 C38 121.6(9) . .
C41 C40 C39 119.9(9) . .
C40 C41 C42 119.2(9) . .
C40 C41 C44 119.8(8) . 2_455
C42 C41 C44 121.0(9) . 2_455
C43 C42 C41 119.5(10) . .
C42 C43 C38 122.4(9) . .
O12 C44 O11 125.7(9) . .
O12 C44 C41 118.2(8) . 2_654
O11 C44 C41 116.0(8) . 2_654
O12 C44 Pb2 59.2(5) . .
O11 C44 Pb2 66.7(5) . .
C41 C44 Pb2 176.6(7) 2_654 .
O5 C45 O6 122.3(10) . .
O5 C45 C46 119.3(8) . .
O6 C45 C46 118.4(8) . .
C47 C46 C51 116.6(9) . .
C47 C46 C45 124.5(8) . .
C51 C46 C45 118.8(8) . .
C48 C47 C46 121.5(8) . .
C47 C48 C49 121.2(9) . .
C50 C49 C48 117.3(9) . .
C50 C49 C52 120.9(8) . .
C48 C49 C52 121.8(8) . .
C51 C50 C49 120.9(9) . .
C50 C51 C46 122.4(9) . .
C53 C52 C57 118.8(9) . .
C53 C52 C49 122.8(8) . .
C57 C52 C49 118.3(8) . .
C54 C53 C52 119.1(8) . .
C54 C53 C58 119.6(8) . .
C52 C53 C58 121.4(9) . .
C53 C54 C55 122.2(9) . .
C56 C55 C54 118.4(9) . .
C56 C55 C60 122.3(8) . .
C54 C55 C60 119.3(9) . .
C57 C56 C55 117.9(8) . .
C57 C56 C59 120.2(8) . .
C55 C56 C59 121.9(9) . .
C56 C57 C52 123.7(9) . .
C61 C60 C65 118.3(10) . .
C61 C60 C55 121.0(9) . .
C65 C60 C55 120.7(8) . .
C60 C61 C62 120.8(9) . .
C63 C62 C61 119.4(9) . .
C62 C63 C64 120.7(9) . .
C62 C63 C66 120.4(8) . .
C64 C63 C66 118.8(9) . .
C63 C64 C65 119.5(10) . .
C64 C65 C60 121.0(9) . .
O9 C66 O10 123.0(10) . .
O9 C66 C63 118.7(9) . .
O10 C66 C63 118.1(8) . .

loop_
_geom_bond_atom_site_label_1
_geom_bond_atom_site_label_2
_geom_bond_distance
_geom_bond_site_symmetry_2
Pb1 O6 2.409(6) 2
Pb1 O1 2.454(7) .
Pb1 O3 2.526(7) .
Pb1 O4 2.578(7) .
Pb1 O5 2.701(7) .
Pb1 O8 2.746(14) 3
Pb2 O12 2.375(7) .
Pb2 O13 2.457(8) .
Pb2 O9 2.504(6) .
Pb2 O11 2.537(7) .
Pb2 O1 2.637(7) 4_544
Pb2 O3 2.739(6) 3_545
Pb2 C44 2.756(10) .
Pb3 O7 2.478(14) 1_654
Pb3 O10 2.529(7) .
Pb3 O4 2.626(6) 3_544
Pb3 O9 2.672(7) .
Pb3 O2 2.694(7) 4_544
Pb3 O5 2.746(7) 4_544
O1 C1 1.290(11) .
O1 Pb2 2.637(7) 4_445
O2 C1 1.263(11) .
O2 Pb3 2.694(7) 4_445
O3 C23 1.273(11) .
O3 Pb2 2.739(6) 3_455
O4 C23 1.271(11) .
O4 Pb3 2.626(6) 3_456
O5 C45 1.238(12) .
O5 Pb3 2.746(7) 4_445
O6 C45 1.310(12) .
O6 Pb1 2.409(6) 2_554
O7 C22 1.32(2) .
O7 Pb3 2.478(14) 1_456
O8 C22 1.20(2) .
O8 Pb1 2.746(14) 3_445
O9 C66 1.257(12) .
O10 C66 1.258(12) .
O11 C44 1.271(12) .
O12 C44 1.208(11) .
C1 C2 1.492(14) .
C2 C7 1.367(13) .
C2 C3 1.384(13) .
C3 C4 1.396(14) .
C4 C5 1.406(13) .
C5 C6 1.376(14) .
C5 C8 1.482(14) .
C6 C7 1.404(14) .
C8 C13 1.402(14) .
C8 C9 1.427(13) .
C9 C10 1.377(15) .
C9 C15 1.524(13) .
C10 C11 1.374(15) .
C11 C12 1.398(14) .
C11 C16 1.482(15) .
C12 C13 1.382(15) .
C12 C14 1.491(14) .
C16 C21 1.385(17) .
C16 C17 1.405(15) .
C17 C18 1.39(2) .
C18 C19 1.51(2) .
C19 C22 1.355(13) .
C19 C20 1.40(2) .
C20 C21 1.379(16) .
C23 C24 1.476(13) .
C24 C25 1.373(13) .
C24 C29 1.390(14) .
C25 C26 1.393(15) .
C26 C27 1.393(14) .
C27 C28 1.411(13) .
C27 C30 1.472(14) .
C28 C29 1.391(14) .
C30 C35 1.394(15) .
C30 C31 1.419(15) .
C31 C32 1.413(14) .
C31 C36 1.495(15) .
C32 C33 1.395(14) .
C33 C34 1.388(15) .
C33 C38 1.511(14) .
C34 C35 1.384(15) .
C34 C37 1.509(16) .
C38 C39 1.384(13) .
C38 C43 1.384(14) .
C39 C40 1.374(14) .
C40 C41 1.372(14) .
C41 C42 1.408(13) .
C41 C44 1.552(13) 2_455
C42 C43 1.350(15) .
C44 C41 1.552(13) 2_654
C45 C46 1.480(14) .
C46 C47 1.390(13) .
C46 C51 1.409(13) .
C47 C48 1.357(14) .
C48 C49 1.406(13) .
C49 C50 1.399(14) .
C49 C52 1.496(14) .
C50 C51 1.338(14) .
C52 C53 1.397(14) .
C52 C57 1.399(13) .
C53 C54 1.377(14) .
C53 C58 1.500(13) .
C54 C55 1.430(13) .
C55 C56 1.415(13) .
C55 C60 1.481(14) .
C56 C57 1.376(14) .
C56 C59 1.505(12) .
C60 C61 1.371(13) .
C60 C65 1.401(14) .
C61 C62 1.407(14) .
C62 C63 1.369(14) .
C63 C64 1.374(14) .
C63 C66 1.524(14) .
C64 C65 1.384(16) .

loop_
_platon_squeeze_void_nr
_platon_squeeze_void_average_x
_platon_squeeze_void_average_y
_platon_squeeze_void_average_z
_platon_squeeze_void_volume
_platon_squeeze_void_count_electrons
_platon_squeeze_void_content
1 -0.101 0.500 -0.027 688 121 ' '
2 0.399 1.000 -0.022 688 121 ' '
